data_7716994
loop_
_publ_author_name
'Xu, Xuejuan'
'Parmentier, Jordan'
'Gourlaouen, Christophe'
'Jacques, B&#xe9;atrice'
'Dagorne, Samuel'

_publ_section_title
;
 Low coordinate Zn(II) organocations bearing extremely bulky NHC ligands:
 structural features, air-/water-tolerance and use in hydrosilylation and
 hydrogenation catalysis.
;
_journal_issue 38
_journal_name_full 'Dalton transactions (Cambridge, England : 2003)'
_journal_page_first 15849
_journal_page_last 15858
_journal_paper_doi 10.1039/d4dt02152e
_journal_volume 53
_journal_year 2024
_chemical_formula_moiety 'C45 H42 N2 Zn'
_chemical_formula_sum 'C45 H42 N2 Zn'
_chemical_formula_weight 676.17
_space_group_crystal_system triclinic
_space_group_IT_number 2
_space_group_name_Hall '-P 1'
_space_group_name_H-M_alt 'P -1'
_atom_sites_solution_hydrogens geom
_atom_sites_solution_primary direct
_atom_sites_solution_secondary difmap
_audit_creation_method SHELXL-2014/7
_audit_update_record
;
2024-07-22 deposited with the CCDC.	2024-09-12 downloaded from the CCDC.
;
_cell_angle_alpha 84.6360(10)
_cell_angle_beta 80.2860(10)
_cell_angle_gamma 70.6480(10)
_cell_formula_units_Z 2
_cell_length_a 10.2869(3)
_cell_length_b 10.7820(4)
_cell_length_c 16.6308(5)
_cell_measurement_reflns_used 9140
_cell_measurement_temperature 120(2)
_cell_measurement_theta_max 27.90
_cell_measurement_theta_min 2.30
_cell_volume 1714.01(10)
_computing_cell_refinement 'Bruker SAINT'
_computing_data_collection 'Bruker APEX3'
_computing_data_reduction 'Bruker SAINT'
_computing_molecular_graphics 'Bruker SHELXTL'
_computing_publication_material 'Bruker SHELXTL'
_computing_structure_refinement 'SHELXL-2014/7 (Sheldrick, 2014)'
_computing_structure_solution 'SHELXT 2014/5 (Sheldrick, 2014)'
_diffrn_ambient_temperature 120(2)
_diffrn_measured_fraction_theta_full 1.000
_diffrn_measured_fraction_theta_max 0.998
_diffrn_measurement_device_type 'Bruker PHOTON-III CPAD'
_diffrn_measurement_method '\f and \w shuterless scans'
_diffrn_radiation_type MoK\a
_diffrn_radiation_wavelength 0.71073
_diffrn_reflns_av_R_equivalents 0.0393
_diffrn_reflns_av_unetI/netI 0.0176
_diffrn_reflns_Laue_measured_fraction_full 1.000
_diffrn_reflns_Laue_measured_fraction_max 0.998
_diffrn_reflns_limit_h_max 13
_diffrn_reflns_limit_h_min -13
_diffrn_reflns_limit_k_max 14
_diffrn_reflns_limit_k_min -14
_diffrn_reflns_limit_l_max 21
_diffrn_reflns_limit_l_min -21
_diffrn_reflns_number 87590
_diffrn_reflns_point_group_measured_fraction_full 1.000
_diffrn_reflns_point_group_measured_fraction_max 0.998
_diffrn_reflns_theta_full 25.242
_diffrn_reflns_theta_max 27.939
_diffrn_reflns_theta_min 2.004
_diffrn_source 'Mo-ImuS 3.0 microfocus tube'
_exptl_absorpt_coefficient_mu 0.752
_exptl_absorpt_correction_T_max 0.7456
_exptl_absorpt_correction_T_min 0.7165
_exptl_absorpt_correction_type multi-scan
_exptl_absorpt_process_details sadabs
_exptl_crystal_colour colourless
_exptl_crystal_density_diffrn 1.310
_exptl_crystal_description prism
_exptl_crystal_F_000 712
_exptl_crystal_size_max 0.180
_exptl_crystal_size_mid 0.150
_exptl_crystal_size_min 0.120
_refine_diff_density_max 0.464
_refine_diff_density_min -0.667
_refine_diff_density_rms 0.072
_refine_ls_extinction_method none
_refine_ls_goodness_of_fit_ref 1.049
_refine_ls_hydrogen_treatment constr
_refine_ls_matrix_type full
_refine_ls_number_parameters 435
_refine_ls_number_reflns 8197
_refine_ls_number_restraints 0
_refine_ls_restrained_S_all 1.049
_refine_ls_R_factor_all 0.0404
_refine_ls_R_factor_gt 0.0364
_refine_ls_shift/su_max 0.000
_refine_ls_shift/su_mean 0.000
_refine_ls_structure_factor_coef Fsqd
_refine_ls_weighting_details 'w=1/[\s^2^(Fo^2^)+(0.0523P)^2^+1.9712P] where P=(Fo^2^+2Fc^2^)/3'
_refine_ls_weighting_scheme calc
_refine_ls_wR_factor_gt 0.1051
_refine_ls_wR_factor_ref 0.1084
_reflns_Friedel_coverage 0.000
_reflns_number_gt 7505
_reflns_number_total 8197
_reflns_threshold_expression 'I > 2\s(I)'
_cod_data_source_file d4dt02152e3.cif
_cod_data_source_block sdjp210331
_cod_depositor_comments 'Adding full bibliography for 7716994--7716999.cif.'
_cod_database_code 7716994
_shelx_shelxl_version_number 2014/7
_shelx_space_group_comment
;
The symmetry employed for this shelxl refinement is uniquely defined
by the following loop, which should always be used as a source of
symmetry information in preference to the above space-group names.
They are only intended as comments.
;
_shelx_estimated_absorpt_t_min 0.877
_shelx_estimated_absorpt_t_max 0.915

loop_
_space_group_symop_operation_xyz
'x, y, z'
'-x, -y, -z'

loop_
_atom_site_label
_atom_site_type_symbol
_atom_site_fract_x
_atom_site_fract_y
_atom_site_fract_z
_atom_site_U_iso_or_equiv
_atom_site_adp_type
_atom_site_occupancy
_atom_site_site_symmetry_order
_atom_site_calc_flag
_atom_site_refinement_flags_posn
_atom_site_refinement_flags_adp
_atom_site_refinement_flags_occupancy
_atom_site_disorder_assembly
_atom_site_disorder_group
C1 C 0.30578(18) 0.33470(17) 0.24995(10) 0.0154(3) Uani 1 1 d . . . . .
C2 C 0.3511(2) 0.52893(18) 0.22930(12) 0.0204(4) Uani 1 1 d . . . . .
H2 H 0.3505 0.6135 0.2071 0.024 Uiso 1 1 calc R U . . .
C3 C 0.4199(2) 0.46073(18) 0.29022(12) 0.0198(4) Uani 1 1 d . . . . .
H3 H 0.4769 0.4883 0.3192 0.024 Uiso 1 1 calc R U . . .
C4 C 0.18485(18) 0.48523(16) 0.14309(10) 0.0147(3) Uani 1 1 d . . . . .
C5 C 0.23677(19) 0.36688(17) 0.08737(10) 0.0166(3) Uani 1 1 d . . . . .
C6 C 0.3780(2) 0.32557(19) 0.05341(12) 0.0220(4) Uani 1 1 d . . . . .
H6 H 0.4383 0.3678 0.0675 0.026 Uiso 1 1 calc R U . . .
C7 C 0.4307(2) 0.2237(2) -0.00054(13) 0.0284(4) Uani 1 1 d . . . . .
H7 H 0.5264 0.1968 -0.0232 0.034 Uiso 1 1 calc R U . . .
C8 C 0.3434(3) 0.1614(2) -0.02121(13) 0.0314(5) Uani 1 1 d . . . . .
H8 H 0.3789 0.0926 -0.0587 0.038 Uiso 1 1 calc R U . . .
C9 C 0.2050(2) 0.1997(2) 0.01276(13) 0.0287(4) Uani 1 1 d . . . . .
H9 H 0.1455 0.1565 -0.0012 0.034 Uiso 1 1 calc R U . . .
C10 C 0.1513(2) 0.30171(18) 0.06766(11) 0.0201(4) Uani 1 1 d . . . . .
H10 H 0.0561 0.3263 0.0914 0.024 Uiso 1 1 calc R U . . .
C11 C 0.03432(18) 0.51379(16) 0.18690(11) 0.0162(3) Uani 1 1 d . . . . .
C12 C -0.0001(2) 0.51639(18) 0.27144(11) 0.0209(4) Uani 1 1 d . . . . .
H12 H 0.0714 0.4950 0.3047 0.025 Uiso 1 1 calc R U . . .
C13 C -0.1395(2) 0.55038(19) 0.30766(13) 0.0258(4) Uani 1 1 d . . . . .
H13 H -0.1620 0.5525 0.3654 0.031 Uiso 1 1 calc R U . . .
C14 C -0.2446(2) 0.5809(2) 0.26025(14) 0.0283(4) Uani 1 1 d . . . . .
H14 H -0.3390 0.6020 0.2853 0.034 Uiso 1 1 calc R U . . .
C15 C -0.2120(2) 0.5809(2) 0.17600(14) 0.0262(4) Uani 1 1 d . . . . .
H15 H -0.2841 0.6020 0.1431 0.031 Uiso 1 1 calc R U . . .
C16 C -0.07375(19) 0.54985(18) 0.13961(12) 0.0202(4) Uani 1 1 d . . . . .
H16 H -0.0524 0.5532 0.0818 0.024 Uiso 1 1 calc R U . . .
C17 C 0.18749(18) 0.61377(17) 0.09372(11) 0.0166(3) Uani 1 1 d . . . . .
C18 C 0.2223(2) 0.61795(19) 0.00905(11) 0.0216(4) Uani 1 1 d . . . . .
H18 H 0.2565 0.5383 -0.0193 0.026 Uiso 1 1 calc R U . . .
C19 C 0.2075(2) 0.7375(2) -0.03456(13) 0.0285(4) Uani 1 1 d . . . . .
H19 H 0.2309 0.7389 -0.0923 0.034 Uiso 1 1 calc R U . . .
C20 C 0.1588(2) 0.8542(2) 0.00615(14) 0.0292(4) Uani 1 1 d . . . . .
H20 H 0.1487 0.9357 -0.0236 0.035 Uiso 1 1 calc R U . . .
C21 C 0.1248(2) 0.85168(19) 0.09056(13) 0.0252(4) Uani 1 1 d . . . . .
H21 H 0.0932 0.9314 0.1188 0.030 Uiso 1 1 calc R U . . .
C22 C 0.1370(2) 0.73299(18) 0.13374(12) 0.0202(4) Uani 1 1 d . . . . .
H22 H 0.1107 0.7324 0.1913 0.024 Uiso 1 1 calc R U . . .
C23 C 0.44379(18) 0.23390(17) 0.36332(10) 0.0149(3) Uani 1 1 d . . . . .
C24 C 0.52105(18) 0.27630(16) 0.42272(11) 0.0155(3) Uani 1 1 d . . . . .
C25 C 0.64726(19) 0.29906(18) 0.39253(11) 0.0187(3) Uani 1 1 d . . . . .
H25 H 0.6800 0.2951 0.3356 0.022 Uiso 1 1 calc R U . . .
C26 C 0.72491(19) 0.32716(19) 0.44444(12) 0.0214(4) Uani 1 1 d . . . . .
H26 H 0.8090 0.3444 0.4226 0.026 Uiso 1 1 calc R U . . .
C27 C 0.6809(2) 0.3304(2) 0.52828(12) 0.0232(4) Uani 1 1 d . . . . .
H27 H 0.7339 0.3504 0.5638 0.028 Uiso 1 1 calc R U . . .
C28 C 0.5586(2) 0.3040(2) 0.55919(12) 0.0234(4) Uani 1 1 d . . . . .
H28 H 0.5289 0.3036 0.6165 0.028 Uiso 1 1 calc R U . . .
C29 C 0.47859(19) 0.27812(18) 0.50687(11) 0.0187(3) Uani 1 1 d . . . . .
H29 H 0.3942 0.2615 0.5289 0.022 Uiso 1 1 calc R U . . .
C30 C 0.55313(18) 0.11627(17) 0.31878(11) 0.0160(3) Uani 1 1 d . . . . .
C31 C 0.62074(19) 0.00662(18) 0.36599(11) 0.0191(3) Uani 1 1 d . . . . .
H31 H 0.5951 0.0053 0.4236 0.023 Uiso 1 1 calc R U . . .
C32 C 0.7245(2) -0.09996(19) 0.32974(13) 0.0229(4) Uani 1 1 d . . . . .
H32 H 0.7680 -0.1744 0.3625 0.027 Uiso 1 1 calc R U . . .
C33 C 0.7651(2) -0.09828(19) 0.24582(13) 0.0245(4) Uani 1 1 d . . . . .
H33 H 0.8354 -0.1716 0.2208 0.029 Uiso 1 1 calc R U . . .
C34 C 0.7021(2) 0.0109(2) 0.19929(12) 0.0237(4) Uani 1 1 d . . . . .
H34 H 0.7312 0.0133 0.1420 0.028 Uiso 1 1 calc R U . . .
C35 C 0.5962(2) 0.11822(19) 0.23500(11) 0.0204(4) Uani 1 1 d . . . . .
H35 H 0.5536 0.1926 0.2020 0.025 Uiso 1 1 calc R U . . .
C36 C 0.31329(18) 0.20511(18) 0.40941(10) 0.0162(3) Uani 1 1 d . . . . .
C37 C 0.3007(2) 0.08032(19) 0.42074(11) 0.0201(4) Uani 1 1 d . . . . .
H37 H 0.3726 0.0076 0.3961 0.024 Uiso 1 1 calc R U . . .
C38 C 0.1824(2) 0.0609(2) 0.46835(13) 0.0253(4) Uani 1 1 d . . . . .
H38 H 0.1755 -0.0252 0.4764 0.030 Uiso 1 1 calc R U . . .
C39 C 0.0761(2) 0.1649(2) 0.50361(13) 0.0267(4) Uani 1 1 d . . . . .
H39 H -0.0033 0.1508 0.5363 0.032 Uiso 1 1 calc R U . . .
C40 C 0.0859(2) 0.2916(2) 0.49079(12) 0.0243(4) Uani 1 1 d . . . . .
H40 H 0.0122 0.3643 0.5140 0.029 Uiso 1 1 calc R U . . .
C41 C 0.20280(19) 0.31126(19) 0.44441(11) 0.0201(4) Uani 1 1 d . . . . .
H41 H 0.2086 0.3978 0.4360 0.024 Uiso 1 1 calc R U . . .
C42 C 0.3552(2) 0.01287(19) 0.18018(12) 0.0233(4) Uani 1 1 d . . . . .
H42A H 0.3076 -0.0032 0.1371 0.028 Uiso 1 1 calc R U . . .
H42B H 0.4399 0.0320 0.1525 0.028 Uiso 1 1 calc R U . . .
C43 C 0.4016(2) -0.1149(2) 0.23200(13) 0.0280(4) Uani 1 1 d . . . . .
H43A H 0.4657 -0.1079 0.2674 0.042 Uiso 1 1 calc R U . . .
H43B H 0.4487 -0.1887 0.1961 0.042 Uiso 1 1 calc R U . . .
H43C H 0.3199 -0.1299 0.2657 0.042 Uiso 1 1 calc R U . . .
C44 C 0.0276(2) 0.2015(2) 0.28349(13) 0.0235(4) Uani 1 1 d . . . . .
H44A H 0.0049 0.2469 0.3356 0.028 Uiso 1 1 calc R U . . .
H44B H -0.0323 0.2590 0.2450 0.028 Uiso 1 1 calc R U . . .
C45 C -0.0050(2) 0.0726(2) 0.29854(16) 0.0358(5) Uani 1 1 d . . . . .
H45A H 0.0051 0.0330 0.2462 0.054 Uiso 1 1 calc R U . . .
H45B H -0.1008 0.0898 0.3264 0.054 Uiso 1 1 calc R U . . .
H45C H 0.0597 0.0122 0.3327 0.054 Uiso 1 1 calc R U . . .
N1 N 0.28182(15) 0.45133(14) 0.20562(9) 0.0154(3) Uani 1 1 d . . . . .
N2 N 0.39142(15) 0.34314(14) 0.30234(9) 0.0152(3) Uani 1 1 d . . . . .
Zn1 Zn 0.22836(2) 0.17567(2) 0.23770(2) 0.01913(7) Uani 1 1 d . . . . .

loop_
_atom_site_aniso_label
_atom_site_aniso_U_11
_atom_site_aniso_U_22
_atom_site_aniso_U_33
_atom_site_aniso_U_23
_atom_site_aniso_U_13
_atom_site_aniso_U_12
C1 0.0159(8) 0.0152(8) 0.0144(7) -0.0004(6) -0.0031(6) -0.0037(6)
C2 0.0244(9) 0.0158(8) 0.0240(9) 0.0010(7) -0.0085(7) -0.0084(7)
C3 0.0238(9) 0.0163(8) 0.0228(9) 0.0003(7) -0.0086(7) -0.0088(7)
C4 0.0156(8) 0.0141(7) 0.0140(7) 0.0003(6) -0.0047(6) -0.0030(6)
C5 0.0194(8) 0.0139(8) 0.0144(8) -0.0001(6) -0.0050(6) -0.0013(6)
C6 0.0194(9) 0.0227(9) 0.0207(9) -0.0028(7) -0.0044(7) -0.0011(7)
C7 0.0258(10) 0.0278(10) 0.0225(9) -0.0055(8) -0.0021(8) 0.0040(8)
C8 0.0398(12) 0.0232(10) 0.0252(10) -0.0106(8) -0.0077(9) 0.0020(9)
C9 0.0376(11) 0.0210(9) 0.0285(10) -0.0070(8) -0.0108(9) -0.0062(8)
C10 0.0236(9) 0.0167(8) 0.0198(8) -0.0015(7) -0.0066(7) -0.0044(7)
C11 0.0171(8) 0.0115(7) 0.0184(8) -0.0007(6) -0.0015(6) -0.0032(6)
C12 0.0243(9) 0.0166(8) 0.0191(9) -0.0003(6) -0.0020(7) -0.0036(7)
C13 0.0297(10) 0.0178(9) 0.0243(9) -0.0020(7) 0.0068(8) -0.0050(8)
C14 0.0198(9) 0.0216(9) 0.0395(12) -0.0056(8) 0.0073(8) -0.0059(7)
C15 0.0180(9) 0.0227(9) 0.0373(11) -0.0044(8) -0.0051(8) -0.0043(7)
C16 0.0188(8) 0.0186(8) 0.0219(9) -0.0016(7) -0.0039(7) -0.0036(7)
C17 0.0153(8) 0.0160(8) 0.0180(8) 0.0012(6) -0.0038(6) -0.0042(6)
C18 0.0241(9) 0.0206(9) 0.0193(9) -0.0003(7) -0.0016(7) -0.0070(7)
C19 0.0354(11) 0.0273(10) 0.0220(9) 0.0055(8) -0.0004(8) -0.0124(9)
C20 0.0354(11) 0.0199(9) 0.0308(11) 0.0077(8) -0.0019(9) -0.0105(8)
C21 0.0266(10) 0.0165(9) 0.0312(10) -0.0004(7) -0.0030(8) -0.0059(7)
C22 0.0210(9) 0.0167(8) 0.0217(9) -0.0008(7) -0.0028(7) -0.0043(7)
C23 0.0167(8) 0.0144(7) 0.0138(7) 0.0002(6) -0.0036(6) -0.0048(6)
C24 0.0151(8) 0.0132(7) 0.0176(8) -0.0017(6) -0.0043(6) -0.0027(6)
C25 0.0175(8) 0.0209(8) 0.0174(8) -0.0018(6) -0.0022(6) -0.0056(7)
C26 0.0166(8) 0.0227(9) 0.0262(9) -0.0017(7) -0.0039(7) -0.0073(7)
C27 0.0224(9) 0.0248(9) 0.0240(9) -0.0073(7) -0.0083(7) -0.0055(7)
C28 0.0245(9) 0.0275(10) 0.0176(8) -0.0071(7) -0.0029(7) -0.0060(8)
C29 0.0178(8) 0.0202(8) 0.0181(8) -0.0032(6) -0.0018(6) -0.0058(7)
C30 0.0157(8) 0.0157(8) 0.0175(8) -0.0027(6) -0.0032(6) -0.0056(6)
C31 0.0204(8) 0.0186(8) 0.0185(8) -0.0010(7) -0.0051(7) -0.0055(7)
C32 0.0214(9) 0.0168(8) 0.0306(10) -0.0016(7) -0.0075(7) -0.0043(7)
C33 0.0182(9) 0.0206(9) 0.0334(10) -0.0099(8) 0.0013(7) -0.0046(7)
C34 0.0244(9) 0.0266(10) 0.0207(9) -0.0069(7) 0.0037(7) -0.0108(8)
C35 0.0218(9) 0.0200(9) 0.0197(9) -0.0013(7) -0.0019(7) -0.0073(7)
C36 0.0159(8) 0.0196(8) 0.0148(7) 0.0008(6) -0.0055(6) -0.0067(7)
C37 0.0212(9) 0.0215(9) 0.0195(8) 0.0016(7) -0.0067(7) -0.0083(7)
C38 0.0265(10) 0.0279(10) 0.0273(10) 0.0068(8) -0.0096(8) -0.0158(8)
C39 0.0200(9) 0.0391(12) 0.0242(9) 0.0056(8) -0.0038(7) -0.0152(8)
C40 0.0161(8) 0.0331(10) 0.0226(9) -0.0019(8) -0.0028(7) -0.0060(8)
C41 0.0185(8) 0.0212(9) 0.0207(8) -0.0010(7) -0.0037(7) -0.0062(7)
C42 0.0256(9) 0.0195(9) 0.0258(9) -0.0047(7) -0.0060(7) -0.0066(7)
C43 0.0339(11) 0.0184(9) 0.0305(10) -0.0014(8) -0.0071(8) -0.0055(8)
C44 0.0194(9) 0.0241(9) 0.0269(10) -0.0023(7) -0.0004(7) -0.0081(7)
C45 0.0305(11) 0.0336(12) 0.0482(14) -0.0098(10) 0.0003(10) -0.0177(9)
N1 0.0165(7) 0.0140(7) 0.0164(7) -0.0003(5) -0.0050(5) -0.0045(5)
N2 0.0165(7) 0.0140(7) 0.0158(7) -0.0002(5) -0.0040(5) -0.0050(5)
Zn1 0.01895(12) 0.01738(11) 0.02196(12) -0.00091(8) -0.00454(8) -0.00625(8)

loop_
_atom_type_symbol
_atom_type_description
_atom_type_scat_dispersion_real
_atom_type_scat_dispersion_imag
_atom_type_scat_source
C C 0.0033 0.0016 'International Tables Vol C Tables 4.2.6.8 and 6.1.1.4'
H H 0.0000 0.0000 'International Tables Vol C Tables 4.2.6.8 and 6.1.1.4'
N N 0.0061 0.0033 'International Tables Vol C Tables 4.2.6.8 and 6.1.1.4'
Zn Zn 0.2839 1.4301 'International Tables Vol C Tables 4.2.6.8 and 6.1.1.4'

loop_
_geom_angle_atom_site_label_1
_geom_angle_atom_site_label_2
_geom_angle_atom_site_label_3
_geom_angle
_geom_angle_site_symmetry_1
_geom_angle_site_symmetry_3
_geom_angle_publ_flag
N1 C1 N2 103.46(14) . . ?
N1 C1 Zn1 127.68(12) . . ?
N2 C1 Zn1 128.86(12) . . ?
C3 C2 N1 106.51(16) . . ?
C3 C2 H2 126.7 . . ?
N1 C2 H2 126.7 . . ?
C2 C3 N2 106.93(16) . . ?
C2 C3 H3 126.5 . . ?
N2 C3 H3 126.5 . . ?
N1 C4 C11 109.08(14) . . ?
N1 C4 C5 105.20(13) . . ?
C11 C4 C5 114.72(14) . . ?
N1 C4 C17 111.44(14) . . ?
C11 C4 C17 105.40(13) . . ?
C5 C4 C17 111.10(14) . . ?
C10 C5 C6 118.66(17) . . ?
C10 C5 C4 123.70(16) . . ?
C6 C5 C4 117.62(16) . . ?
C7 C6 C5 120.81(19) . . ?
C7 C6 H6 119.6 . . ?
C5 C6 H6 119.6 . . ?
C8 C7 C6 119.9(2) . . ?
C8 C7 H7 120.0 . . ?
C6 C7 H7 120.0 . . ?
C9 C8 C7 119.79(19) . . ?
C9 C8 H8 120.1 . . ?
C7 C8 H8 120.1 . . ?
C8 C9 C10 120.6(2) . . ?
C8 C9 H9 119.7 . . ?
C10 C9 H9 119.7 . . ?
C5 C10 C9 120.15(19) . . ?
C5 C10 H10 119.9 . . ?
C9 C10 H10 119.9 . . ?
C12 C11 C16 118.36(17) . . ?
C12 C11 C4 122.89(16) . . ?
C16 C11 C4 118.52(15) . . ?
C11 C12 C13 120.35(18) . . ?
C11 C12 H12 119.8 . . ?
C13 C12 H12 119.8 . . ?
C14 C13 C12 120.56(19) . . ?
C14 C13 H13 119.7 . . ?
C12 C13 H13 119.7 . . ?
C13 C14 C15 119.73(18) . . ?
C13 C14 H14 120.1 . . ?
C15 C14 H14 120.1 . . ?
C14 C15 C16 119.93(19) . . ?
C14 C15 H15 120.0 . . ?
C16 C15 H15 120.0 . . ?
C15 C16 C11 120.99(18) . . ?
C15 C16 H16 119.5 . . ?
C11 C16 H16 119.5 . . ?
C18 C17 C22 118.20(17) . . ?
C18 C17 C4 122.22(16) . . ?
C22 C17 C4 119.10(16) . . ?
C17 C18 C19 120.82(18) . . ?
C17 C18 H18 119.6 . . ?
C19 C18 H18 119.6 . . ?
C20 C19 C18 120.14(19) . . ?
C20 C19 H19 119.9 . . ?
C18 C19 H19 119.9 . . ?
C19 C20 C21 119.75(18) . . ?
C19 C20 H20 120.1 . . ?
C21 C20 H20 120.1 . . ?
C22 C21 C20 120.07(19) . . ?
C22 C21 H21 120.0 . . ?
C20 C21 H21 120.0 . . ?
C21 C22 C17 120.99(18) . . ?
C21 C22 H22 119.5 . . ?
C17 C22 H22 119.5 . . ?
N2 C23 C36 105.44(13) . . ?
N2 C23 C30 109.47(13) . . ?
C36 C23 C30 114.73(14) . . ?
N2 C23 C24 110.74(13) . . ?
C36 C23 C24 110.94(14) . . ?
C30 C23 C24 105.59(13) . . ?
C29 C24 C25 117.99(16) . . ?
C29 C24 C23 122.43(16) . . ?
C25 C24 C23 119.15(15) . . ?
C26 C25 C24 121.01(17) . . ?
C26 C25 H25 119.5 . . ?
C24 C25 H25 119.5 . . ?
C25 C26 C27 120.63(18) . . ?
C25 C26 H26 119.7 . . ?
C27 C26 H26 119.7 . . ?
C28 C27 C26 118.95(17) . . ?
C28 C27 H27 120.5 . . ?
C26 C27 H27 120.5 . . ?
C27 C28 C29 120.59(18) . . ?
C27 C28 H28 119.7 . . ?
C29 C28 H28 119.7 . . ?
C24 C29 C28 120.78(17) . . ?
C24 C29 H29 119.6 . . ?
C28 C29 H29 119.6 . . ?
C35 C30 C31 118.49(16) . . ?
C35 C30 C23 123.13(16) . . ?
C31 C30 C23 118.14(15) . . ?
C32 C31 C30 120.89(17) . . ?
C32 C31 H31 119.6 . . ?
C30 C31 H31 119.6 . . ?
C31 C32 C33 120.22(18) . . ?
C31 C32 H32 119.9 . . ?
C33 C32 H32 119.9 . . ?
C34 C33 C32 119.22(18) . . ?
C34 C33 H33 120.4 . . ?
C32 C33 H33 120.4 . . ?
C33 C34 C35 121.07(18) . . ?
C33 C34 H34 119.5 . . ?
C35 C34 H34 119.5 . . ?
C30 C35 C34 120.06(18) . . ?
C30 C35 H35 120.0 . . ?
C34 C35 H35 120.0 . . ?
C37 C36 C41 118.37(17) . . ?
C37 C36 C23 123.77(16) . . ?
C41 C36 C23 117.81(16) . . ?
C36 C37 C38 120.31(18) . . ?
C36 C37 H37 119.8 . . ?
C38 C37 H37 119.8 . . ?
C39 C38 C37 120.87(19) . . ?
C39 C38 H38 119.6 . . ?
C37 C38 H38 119.6 . . ?
C38 C39 C40 119.30(18) . . ?
C38 C39 H39 120.3 . . ?
C40 C39 H39 120.3 . . ?
C41 C40 C39 120.10(19) . . ?
C41 C40 H40 120.0 . . ?
C39 C40 H40 120.0 . . ?
C40 C41 C36 121.00(18) . . ?
C40 C41 H41 119.5 . . ?
C36 C41 H41 119.5 . . ?
C43 C42 Zn1 117.69(14) . . ?
C43 C42 H42A 107.9 . . ?
Zn1 C42 H42A 107.9 . . ?
C43 C42 H42B 107.9 . . ?
Zn1 C42 H42B 107.9 . . ?
H42A C42 H42B 107.2 . . ?
C42 C43 H43A 109.5 . . ?
C42 C43 H43B 109.5 . . ?
H43A C43 H43B 109.5 . . ?
C42 C43 H43C 109.5 . . ?
H43A C43 H43C 109.5 . . ?
H43B C43 H43C 109.5 . . ?
C45 C44 Zn1 112.89(14) . . ?
C45 C44 H44A 109.0 . . ?
Zn1 C44 H44A 109.0 . . ?
C45 C44 H44B 109.0 . . ?
Zn1 C44 H44B 109.0 . . ?
H44A C44 H44B 107.8 . . ?
C44 C45 H45A 109.5 . . ?
C44 C45 H45B 109.5 . . ?
H45A C45 H45B 109.5 . . ?
C44 C45 H45C 109.5 . . ?
H45A C45 H45C 109.5 . . ?
H45B C45 H45C 109.5 . . ?
C1 N1 C2 111.67(15) . . ?
C1 N1 C4 120.71(14) . . ?
C2 N1 C4 127.55(15) . . ?
C1 N2 C3 111.44(14) . . ?
C1 N2 C23 121.34(14) . . ?
C3 N2 C23 127.22(14) . . ?
C44 Zn1 C42 123.48(8) . . ?
C44 Zn1 C1 116.76(7) . . ?
C42 Zn1 C1 119.74(7) . . ?

loop_
_geom_bond_atom_site_label_1
_geom_bond_atom_site_label_2
_geom_bond_distance
_geom_bond_site_symmetry_2
_geom_bond_publ_flag
C1 N1 1.367(2) . ?
C1 N2 1.368(2) . ?
C1 Zn1 2.1543(17) . ?
C2 C3 1.351(3) . ?
C2 N1 1.384(2) . ?
C2 H2 0.9500 . ?
C3 N2 1.383(2) . ?
C3 H3 0.9500 . ?
C4 N1 1.499(2) . ?
C4 C11 1.539(2) . ?
C4 C5 1.541(2) . ?
C4 C17 1.549(2) . ?
C5 C10 1.387(3) . ?
C5 C6 1.403(3) . ?
C6 C7 1.390(3) . ?
C6 H6 0.9500 . ?
C7 C8 1.386(3) . ?
C7 H7 0.9500 . ?
C8 C9 1.378(3) . ?
C8 H8 0.9500 . ?
C9 C10 1.401(3) . ?
C9 H9 0.9500 . ?
C10 H10 0.9500 . ?
C11 C12 1.391(2) . ?
C11 C16 1.399(3) . ?
C12 C13 1.398(3) . ?
C12 H12 0.9500 . ?
C13 C14 1.379(3) . ?
C13 H13 0.9500 . ?
C14 C15 1.385(3) . ?
C14 H14 0.9500 . ?
C15 C16 1.391(3) . ?
C15 H15 0.9500 . ?
C16 H16 0.9500 . ?
C17 C18 1.394(3) . ?
C17 C22 1.402(2) . ?
C18 C19 1.394(3) . ?
C18 H18 0.9500 . ?
C19 C20 1.386(3) . ?
C19 H19 0.9500 . ?
C20 C21 1.388(3) . ?
C20 H20 0.9500 . ?
C21 C22 1.386(3) . ?
C21 H21 0.9500 . ?
C22 H22 0.9500 . ?
C23 N2 1.499(2) . ?
C23 C36 1.540(2) . ?
C23 C30 1.540(2) . ?
C23 C24 1.551(2) . ?
C24 C29 1.394(2) . ?
C24 C25 1.402(2) . ?
C25 C26 1.385(3) . ?
C25 H25 0.9500 . ?
C26 C27 1.391(3) . ?
C26 H26 0.9500 . ?
C27 C28 1.386(3) . ?
C27 H27 0.9500 . ?
C28 C29 1.398(3) . ?
C28 H28 0.9500 . ?
C29 H29 0.9500 . ?
C30 C35 1.389(2) . ?
C30 C31 1.401(2) . ?
C31 C32 1.387(3) . ?
C31 H31 0.9500 . ?
C32 C33 1.388(3) . ?
C32 H32 0.9500 . ?
C33 C34 1.378(3) . ?
C33 H33 0.9500 . ?
C34 C35 1.398(3) . ?
C34 H34 0.9500 . ?
C35 H35 0.9500 . ?
C36 C37 1.387(3) . ?
C36 C41 1.407(3) . ?
C37 C38 1.402(3) . ?
C37 H37 0.9500 . ?
C38 C39 1.375(3) . ?
C38 H38 0.9500 . ?
C39 C40 1.397(3) . ?
C39 H39 0.9500 . ?
C40 C41 1.382(3) . ?
C40 H40 0.9500 . ?
C41 H41 0.9500 . ?
C42 C43 1.533(3) . ?
C42 Zn1 2.0185(19) . ?
C42 H42A 0.9900 . ?
C42 H42B 0.9900 . ?
C43 H43A 0.9800 . ?
C43 H43B 0.9800 . ?
C43 H43C 0.9800 . ?
C44 C45 1.524(3) . ?
C44 Zn1 2.0122(19) . ?
C44 H44A 0.9900 . ?
C44 H44B 0.9900 . ?
C45 H45A 0.9800 . ?
C45 H45B 0.9800 . ?
C45 H45C 0.9800 . ?

loop_
_geom_torsion_atom_site_label_1
_geom_torsion_atom_site_label_2
_geom_torsion_atom_site_label_3
_geom_torsion_atom_site_label_4
_geom_torsion
_geom_torsion_site_symmetry_1
_geom_torsion_site_symmetry_2
_geom_torsion_site_symmetry_3
_geom_torsion_site_symmetry_4
_geom_torsion_publ_flag
N1 C2 C3 N2 0.1(2) . . . . ?
N1 C4 C5 C10 129.02(17) . . . . ?
C11 C4 C5 C10 9.1(2) . . . . ?
C17 C4 C5 C10 -110.26(19) . . . . ?
N1 C4 C5 C6 -52.6(2) . . . . ?
C11 C4 C5 C6 -172.45(15) . . . . ?
C17 C4 C5 C6 68.1(2) . . . . ?
C10 C5 C6 C7 1.6(3) . . . . ?
C4 C5 C6 C7 -176.84(17) . . . . ?
C5 C6 C7 C8 -0.2(3) . . . . ?
C6 C7 C8 C9 -0.9(3) . . . . ?
C7 C8 C9 C10 0.4(3) . . . . ?
C6 C5 C10 C9 -2.1(3) . . . . ?
C4 C5 C10 C9 176.32(17) . . . . ?
C8 C9 C10 C5 1.1(3) . . . . ?
N1 C4 C11 C12 4.6(2) . . . . ?
C5 C4 C11 C12 122.32(18) . . . . ?
C17 C4 C11 C12 -115.13(18) . . . . ?
N1 C4 C11 C16 178.95(15) . . . . ?
C5 C4 C11 C16 -63.4(2) . . . . ?
C17 C4 C11 C16 59.18(19) . . . . ?
C16 C11 C12 C13 2.0(3) . . . . ?
C4 C11 C12 C13 176.28(17) . . . . ?
C11 C12 C13 C14 0.4(3) . . . . ?
C12 C13 C14 C15 -1.5(3) . . . . ?
C13 C14 C15 C16 0.1(3) . . . . ?
C14 C15 C16 C11 2.4(3) . . . . ?
C12 C11 C16 C15 -3.4(3) . . . . ?
C4 C11 C16 C15 -177.93(17) . . . . ?
N1 C4 C17 C18 121.80(18) . . . . ?
C11 C4 C17 C18 -120.00(18) . . . . ?
C5 C4 C17 C18 4.8(2) . . . . ?
N1 C4 C17 C22 -66.2(2) . . . . ?
C11 C4 C17 C22 52.0(2) . . . . ?
C5 C4 C17 C22 176.79(16) . . . . ?
C22 C17 C18 C19 0.1(3) . . . . ?
C4 C17 C18 C19 172.17(18) . . . . ?
C17 C18 C19 C20 0.5(3) . . . . ?
C18 C19 C20 C21 0.0(3) . . . . ?
C19 C20 C21 C22 -1.3(3) . . . . ?
C20 C21 C22 C17 2.0(3) . . . . ?
C18 C17 C22 C21 -1.4(3) . . . . ?
C4 C17 C22 C21 -173.69(17) . . . . ?
N2 C23 C24 C29 120.56(18) . . . . ?
C36 C23 C24 C29 3.8(2) . . . . ?
C30 C23 C24 C29 -121.04(18) . . . . ?
N2 C23 C24 C25 -67.1(2) . . . . ?
C36 C23 C24 C25 176.22(15) . . . . ?
C30 C23 C24 C25 51.4(2) . . . . ?
C29 C24 C25 C26 -2.3(3) . . . . ?
C23 C24 C25 C26 -175.00(16) . . . . ?
C24 C25 C26 C27 1.5(3) . . . . ?
C25 C26 C27 C28 0.5(3) . . . . ?
C26 C27 C28 C29 -1.7(3) . . . . ?
C25 C24 C29 C28 1.0(3) . . . . ?
C23 C24 C29 C28 173.50(17) . . . . ?
C27 C28 C29 C24 1.0(3) . . . . ?
N2 C23 C30 C35 2.0(2) . . . . ?
C36 C23 C30 C35 120.27(18) . . . . ?
C24 C23 C30 C35 -117.25(18) . . . . ?
N2 C23 C30 C31 176.34(15) . . . . ?
C36 C23 C30 C31 -65.4(2) . . . . ?
C24 C23 C30 C31 57.09(19) . . . . ?
C35 C30 C31 C32 -2.5(3) . . . . ?
C23 C30 C31 C32 -177.14(16) . . . . ?
C30 C31 C32 C33 1.3(3) . . . . ?
C31 C32 C33 C34 0.7(3) . . . . ?
C32 C33 C34 C35 -1.5(3) . . . . ?
C31 C30 C35 C34 1.7(3) . . . . ?
C23 C30 C35 C34 176.03(17) . . . . ?
C33 C34 C35 C30 0.3(3) . . . . ?
N2 C23 C36 C37 129.32(17) . . . . ?
C30 C23 C36 C37 8.8(2) . . . . ?
C24 C23 C36 C37 -110.74(18) . . . . ?
N2 C23 C36 C41 -53.03(19) . . . . ?
C30 C23 C36 C41 -173.56(15) . . . . ?
C24 C23 C36 C41 66.91(19) . . . . ?
C41 C36 C37 C38 -2.2(3) . . . . ?
C23 C36 C37 C38 175.47(16) . . . . ?
C36 C37 C38 C39 1.0(3) . . . . ?
C37 C38 C39 C40 0.8(3) . . . . ?
C38 C39 C40 C41 -1.2(3) . . . . ?
C39 C40 C41 C36 0.0(3) . . . . ?
C37 C36 C41 C40 1.7(3) . . . . ?
C23 C36 C41 C40 -176.10(16) . . . . ?
N2 C1 N1 C2 0.46(19) . . . . ?
Zn1 C1 N1 C2 -178.68(13) . . . . ?
N2 C1 N1 C4 -176.74(14) . . . . ?
Zn1 C1 N1 C4 4.1(2) . . . . ?
C3 C2 N1 C1 -0.4(2) . . . . ?
C3 C2 N1 C4 176.59(16) . . . . ?
C11 C4 N1 C1 70.76(19) . . . . ?
C5 C4 N1 C1 -52.8(2) . . . . ?
C17 C4 N1 C1 -173.28(15) . . . . ?
C11 C4 N1 C2 -105.96(19) . . . . ?
C5 C4 N1 C2 130.50(18) . . . . ?
C17 C4 N1 C2 10.0(2) . . . . ?
N1 C1 N2 C3 -0.38(19) . . . . ?
Zn1 C1 N2 C3 178.75(13) . . . . ?
N1 C1 N2 C23 179.82(14) . . . . ?
Zn1 C1 N2 C23 -1.1(2) . . . . ?
C2 C3 N2 C1 0.2(2) . . . . ?
C2 C3 N2 C23 179.95(16) . . . . ?
C36 C23 N2 C1 -51.97(19) . . . . ?
C30 C23 N2 C1 71.94(19) . . . . ?
C24 C23 N2 C1 -172.04(15) . . . . ?
C36 C23 N2 C3 128.26(18) . . . . ?
C30 C23 N2 C3 -107.83(19) . . . . ?
C24 C23 N2 C3 8.2(2) . . . . ?
